data_7235795
loop_
_publ_author_name
'Bian, Chengming'
'Zhang, Man'
'Li, Chuan'
'Zhou, Zhiming'

_publ_section_title
;
 3-Nitro-1-(2H-tetrazol-5-yl)-1H-1,2,4-triazol-5-amine (HANTT) and its
 energetic salts: highly thermally stable energetic materials with low
 sensitivity
;
_journal_issue 1
_journal_name_full 'Journal of Materials Chemistry A'
_journal_page_first 163
_journal_paper_doi 10.1039/C4TA04107K
_journal_volume 3
_journal_year 2015
_chemical_formula_sum 'C5.46 H9.92 N14 O2.5'
_chemical_formula_weight 311.73
_space_group_IT_number 15
_space_group_name_Hall '-C 2yc'
_space_group_name_H-M_alt 'C 1 2/c 1'
_symmetry_cell_setting monoclinic
_symmetry_space_group_name_H-M 'C 1 2/c 1'
_atom_sites_solution_hydrogens geom
_atom_sites_solution_primary direct
_atom_sites_solution_secondary difmap
_audit_creation_method SHELXL-97
_cell_angle_alpha 90.00
_cell_angle_beta 104.227(4)
_cell_angle_gamma 90.00
_cell_formula_units_Z 8
_cell_length_a 17.869(6)
_cell_length_b 7.864(2)
_cell_length_c 18.347(6)
_cell_measurement_reflns_used 4909
_cell_measurement_temperature 163(2)
_cell_measurement_theta_max 31.487
_cell_measurement_theta_min 2.349
_cell_volume 2499.1(13)
_computing_cell_refinement 'CrystalClear (Rigaku Inc., 2008)'
_computing_data_collection 'CrystalClear (Rigaku Inc., 2008)'
_computing_data_reduction 'CrystalClear (Rigaku Inc., 2008)'
_computing_structure_refinement 'SHELXL-97 (Sheldrick, 1997)'
_computing_structure_solution 'SHELXS-97 (Sheldrick, 1990)'
_diffrn_ambient_temperature 163(2)
_diffrn_detector_area_resol_mean 28.5714
_diffrn_measured_fraction_theta_full 0.986
_diffrn_measured_fraction_theta_max 0.986
_diffrn_measurement_device_type AFC10/Saturn724+
_diffrn_measurement_method 'phi and omega scans'
_diffrn_radiation_monochromator graphite
_diffrn_radiation_source 'Rotating Anode'
_diffrn_radiation_type MoK\a
_diffrn_radiation_wavelength 0.71073
_diffrn_reflns_av_R_equivalents 0.0299
_diffrn_reflns_av_sigmaI/netI 0.0281
_diffrn_reflns_limit_h_max 25
_diffrn_reflns_limit_h_min -24
_diffrn_reflns_limit_k_max 11
_diffrn_reflns_limit_k_min -11
_diffrn_reflns_limit_l_max 25
_diffrn_reflns_limit_l_min -26
_diffrn_reflns_number 14198
_diffrn_reflns_theta_full 31.00
_diffrn_reflns_theta_max 31.00
_diffrn_reflns_theta_min 2.35
_diffrn_standards_decay_% 0
_diffrn_standards_interval_count 0
_diffrn_standards_interval_time 0
_diffrn_standards_number 0
_exptl_absorpt_coefficient_mu 0.136
_exptl_absorpt_correction_T_max 0.9905
_exptl_absorpt_correction_T_min 0.9327
_exptl_absorpt_correction_type Multi-scans
_exptl_crystal_colour Yellow
_exptl_crystal_density_diffrn 1.657
_exptl_crystal_density_method 'not measured'
_exptl_crystal_description Platelet
_exptl_crystal_F_000 1286
_exptl_crystal_size_max 0.52
_exptl_crystal_size_mid 0.37
_exptl_crystal_size_min 0.07
_refine_diff_density_max 0.272
_refine_diff_density_min -0.217
_refine_diff_density_rms 0.047
_refine_ls_extinction_method none
_refine_ls_goodness_of_fit_ref 1.002
_refine_ls_hydrogen_treatment mixed
_refine_ls_matrix_type full
_refine_ls_number_parameters 245
_refine_ls_number_reflns 3929
_refine_ls_number_restraints 1
_refine_ls_restrained_S_all 1.002
_refine_ls_R_factor_all 0.0608
_refine_ls_R_factor_gt 0.0499
_refine_ls_shift/su_max 0.001
_refine_ls_shift/su_mean 0.000
_refine_ls_structure_factor_coef Fsqd
_refine_ls_weighting_details 'calc w=1/[\s^2^(Fo^2^)+(0.0786P)^2^+1.2600P] where P=(Fo^2^+2Fc^2^)/3'
_refine_ls_weighting_scheme calc
_refine_ls_wR_factor_gt 0.1274
_refine_ls_wR_factor_ref 0.1371
_reflns_number_gt 3462
_reflns_number_total 3929
_reflns_threshold_expression >2sigma(I)
_cod_data_source_file c4ta04107k2.cif
_cod_data_source_block bo3182
_cod_depositor_comments
;
The following automatic conversions were performed:

data item '_symmetry_cell_setting' value 'Monoclinic' was changed to
'monoclinic' in accordance with the
/home/saulius/struct/COD-crude-data/automatic-downloads/DataCite-retrospective/RSC/depositions/lib/dictionaries/cif_core.dic
dictionary named 'cif_core.dic' version 2.4.2 last updated on
2011-04-26.

Automatic conversion script
Id: cif_fix_values 6909 2019-04-08 15:41:33Z antanas 
;
_cod_original_cell_volume 2499.2(14)
_cod_original_sg_symbol_H-M C2/c
_cod_original_formula_sum 'C5.46 H9.92 N14 O2.50'
_cod_database_code 7235795

loop_
_symmetry_equiv_pos_as_xyz
'x, y, z'
'-x, y, -z+1/2'
'x+1/2, y+1/2, z'
'-x+1/2, y+1/2, -z+1/2'
'-x, -y, -z'
'x, -y, z-1/2'
'-x+1/2, -y+1/2, -z'
'x+1/2, -y+1/2, z-1/2'

loop_
_atom_site_label
_atom_site_type_symbol
_atom_site_fract_x
_atom_site_fract_y
_atom_site_fract_z
_atom_site_U_iso_or_equiv
_atom_site_adp_type
_atom_site_occupancy
_atom_site_symmetry_multiplicity
_atom_site_calc_flag
_atom_site_refinement_flags
_atom_site_disorder_assembly
_atom_site_disorder_group
O1 O 0.22954(7) 0.63158(15) 0.19210(7) 0.0398(3) Uani 1 1 d . . .
O2 O 0.17347(7) 0.38966(14) 0.20114(6) 0.0375(3) Uani 1 1 d . . .
N1 N 0.21447(7) 0.58799(14) 0.04318(7) 0.0262(2) Uani 1 1 d . . .
N2 N 0.16422(6) 0.32447(14) 0.05519(6) 0.0224(2) Uani 1 1 d . . .
N3 N 0.16884(6) 0.35372(14) -0.01807(6) 0.0219(2) Uani 1 1 d . . .
N4 N 0.21080(8) 0.57633(18) -0.08761(8) 0.0343(3) Uani 1 1 d . . .
N5 N 0.19897(7) 0.49826(15) 0.16583(7) 0.0266(2) Uani 1 1 d . . .
N6 N 0.11564(7) 0.08250(14) -0.06012(6) 0.0239(2) Uani 1 1 d . . .
N7 N 0.09823(7) 0.00471(15) -0.12779(7) 0.0277(3) Uani 1 1 d . . .
N8 N 0.11501(7) 0.10607(16) -0.17813(7) 0.0289(3) Uani 1 1 d . . .
N9 N 0.14445(7) 0.25496(15) -0.14541(7) 0.0277(3) Uani 1 1 d . . .
N10 N 0.07854(7) 0.89716(14) 0.05059(6) 0.0230(2) Uani 1 1 d . . .
N11 N 0.05586(7) 0.75180(14) 0.14196(7) 0.0265(2) Uani 1 1 d . . .
N12 N 0.02932(7) 0.65140(14) 0.07729(7) 0.0258(2) Uani 1 1 d . . .
N13 N 0.11571(9) 1.02216(17) 0.17242(8) 0.0354(3) Uani 1 1 d . . .
N14 N 0.02891(8) 0.70646(17) -0.05006(7) 0.0321(3) Uani 1 1 d . . .
C1 C 0.19930(7) 0.51205(16) -0.02413(8) 0.0245(3) Uani 1 1 d . . .
C2 C 0.19212(7) 0.46812(16) 0.08602(8) 0.0222(2) Uani 1 1 d . . .
C3 C 0.14309(7) 0.23239(16) -0.07401(7) 0.0204(2) Uani 1 1 d . . .
C4 C 0.08530(8) 0.89831(17) 0.12551(7) 0.0241(3) Uani 1 1 d . . .
C5 C 0.04453(7) 0.74565(16) 0.02352(8) 0.0232(3) Uani 1 1 d . . .
O3 O 0.01724(11) 0.5649(3) 0.25909(16) 0.0242(6) Uani 0.4612(18) 1 d P A 1
H3 H 0.0596 0.5778 0.2909 0.029 Uiso 0.4612(18) 1 calc PR A 1
C6 C 0.0000 0.3905(4) 0.2500 0.0514(8) Uani 0.922(4) 2 d SP A 1
H6A H 0.0407 0.3326 0.2322 0.062 Uiso 0.4612(18) 1 calc PR A 1
H6B H -0.0495 0.3755 0.2131 0.062 Uiso 0.4612(18) 1 calc PR A 1
H6C H -0.0032 0.3418 0.2983 0.062 Uiso 0.4612(18) 1 calc PR A 1
O3' O 0.0000 0.2313(17) 0.2500 0.019(4) Uani 0.078(4) 2 d SP B 2
H4A H 0.2006(12) 0.514(3) -0.1273(12) 0.042(5) Uiso 1 1 d . . .
H4B H 0.2310(12) 0.679(3) -0.0850(12) 0.049(6) Uiso 1 1 d . . .
H10 H 0.0980(11) 0.971(3) 0.0222(11) 0.041(5) Uiso 1 1 d . . .
H11 H 0.0464(12) 0.716(3) 0.1901(13) 0.051(6) Uiso 1 1 d . . .
H13A H 0.1191(14) 1.003(3) 0.2241(13) 0.061(7) Uiso 1 1 d . . .
H13B H 0.1350(11) 1.110(3) 0.1521(12) 0.043(5) Uiso 1 1 d . . .
H14A H 0.0473(12) 0.770(3) -0.0836(12) 0.048(6) Uiso 1 1 d . . .
H14B H 0.0113(10) 0.605(3) -0.0654(11) 0.034(5) Uiso 1 1 d . . .

loop_
_atom_site_aniso_label
_atom_site_aniso_U_11
_atom_site_aniso_U_22
_atom_site_aniso_U_33
_atom_site_aniso_U_23
_atom_site_aniso_U_13
_atom_site_aniso_U_12
O1 0.0451(6) 0.0329(6) 0.0406(6) -0.0129(5) 0.0091(5) -0.0081(5)
O2 0.0516(7) 0.0314(6) 0.0302(6) 0.0017(4) 0.0111(5) -0.0035(5)
N1 0.0248(5) 0.0208(5) 0.0337(6) -0.0008(4) 0.0083(5) -0.0034(4)
N2 0.0238(5) 0.0199(5) 0.0231(5) 0.0017(4) 0.0053(4) 0.0006(4)
N3 0.0222(5) 0.0184(5) 0.0253(5) 0.0021(4) 0.0063(4) -0.0015(4)
N4 0.0455(8) 0.0256(6) 0.0348(7) -0.0002(5) 0.0156(6) -0.0128(5)
N5 0.0260(6) 0.0236(5) 0.0295(6) -0.0028(4) 0.0054(4) 0.0021(4)
N6 0.0299(6) 0.0183(5) 0.0245(5) 0.0000(4) 0.0086(4) -0.0016(4)
N7 0.0338(6) 0.0246(5) 0.0255(6) -0.0028(4) 0.0090(5) -0.0022(4)
N8 0.0329(6) 0.0299(6) 0.0246(6) -0.0017(4) 0.0084(5) -0.0031(5)
N9 0.0308(6) 0.0277(6) 0.0253(6) 0.0022(4) 0.0083(5) -0.0046(4)
N10 0.0267(5) 0.0196(5) 0.0231(5) 0.0033(4) 0.0070(4) -0.0022(4)
N11 0.0322(6) 0.0220(5) 0.0270(6) 0.0063(4) 0.0106(5) 0.0009(4)
N12 0.0297(6) 0.0198(5) 0.0301(6) 0.0037(4) 0.0117(5) 0.0001(4)
N13 0.0514(8) 0.0289(6) 0.0245(6) 0.0018(5) 0.0065(6) -0.0074(6)
N14 0.0437(7) 0.0256(6) 0.0285(6) -0.0016(5) 0.0116(5) -0.0117(5)
C1 0.0210(6) 0.0196(6) 0.0333(7) 0.0014(5) 0.0072(5) -0.0023(4)
C2 0.0193(5) 0.0194(5) 0.0277(6) -0.0001(4) 0.0053(5) 0.0013(4)
C3 0.0181(5) 0.0195(5) 0.0242(6) 0.0016(4) 0.0061(4) 0.0006(4)
C4 0.0267(6) 0.0216(6) 0.0248(6) 0.0049(4) 0.0075(5) 0.0027(5)
C5 0.0234(6) 0.0197(6) 0.0278(6) 0.0028(4) 0.0085(5) 0.0016(4)
O3 0.0285(17) 0.0235(9) 0.0200(14) -0.0017(8) 0.0049(12) -0.0011(7)
C6 0.0604(18) 0.0322(14) 0.069(2) 0.000 0.0305(16) 0.000
O3' 0.025(8) 0.006(6) 0.023(8) 0.000 0.001(6) 0.000

loop_
_atom_type_symbol
_atom_type_description
_atom_type_scat_dispersion_real
_atom_type_scat_dispersion_imag
_atom_type_scat_source
C C 0.0033 0.0016 'International Tables Vol C Tables 4.2.6.8 and 6.1.1.4'
H H 0.0000 0.0000 'International Tables Vol C Tables 4.2.6.8 and 6.1.1.4'
N N 0.0061 0.0033 'International Tables Vol C Tables 4.2.6.8 and 6.1.1.4'
O O 0.0106 0.0060 'International Tables Vol C Tables 4.2.6.8 and 6.1.1.4'

loop_
_geom_angle_atom_site_label_1
_geom_angle_atom_site_label_2
_geom_angle_atom_site_label_3
_geom_angle
C1 N1 C2 101.78(11)
C2 N2 N3 99.73(10)
C1 N3 N2 110.37(11)
C1 N3 C3 128.77(12)
N2 N3 C3 120.85(10)
C1 N4 H4A 118.6(14)
C1 N4 H4B 116.7(15)
H4A N4 H4B 125(2)
O1 N5 O2 125.19(13)
O1 N5 C2 116.96(12)
O2 N5 C2 117.85(11)
C3 N6 N7 103.81(11)
N8 N7 N6 109.39(11)
N7 N8 N9 110.07(11)
C3 N9 N8 102.79(11)
C4 N10 C5 107.15(11)
C4 N10 H10 129.2(13)
C5 N10 H10 123.1(13)
C4 N11 N12 111.37(11)
C4 N11 H11 128.3(13)
N12 N11 H11 119.9(13)
C5 N12 N11 103.15(11)
C4 N13 H13A 116.6(15)
C4 N13 H13B 115.8(13)
H13A N13 H13B 127(2)
C5 N14 H14A 122.1(14)
C5 N14 H14B 120.0(13)
H14A N14 H14B 116.1(18)
N4 C1 N1 126.74(13)
N4 C1 N3 124.35(13)
N1 C1 N3 108.91(12)
N2 C2 N1 119.21(12)
N2 C2 N5 120.28(11)
N1 C2 N5 120.51(12)
N6 C3 N9 113.95(12)
N6 C3 N3 122.55(12)
N9 C3 N3 123.50(11)
N13 C4 N11 127.64(13)
N13 C4 N10 125.89(12)
N11 C4 N10 106.47(12)
N12 C5 N14 126.42(13)
N12 C5 N10 111.86(12)
N14 C5 N10 121.71(12)

loop_
_geom_bond_atom_site_label_1
_geom_bond_atom_site_label_2
_geom_bond_distance
O1 N5 1.2250(16)
O2 N5 1.2255(16)
N1 C1 1.3381(19)
N1 C2 1.3492(17)
N2 C2 1.3063(17)
N2 N3 1.3860(16)
N3 C1 1.3744(16)
N3 C3 1.3940(17)
N4 C1 1.3310(19)
N4 H4A 0.86(2)
N4 H4B 0.88(2)
N5 C2 1.4584(18)
N6 C3 1.3254(16)
N6 N7 1.3500(16)
N7 N8 1.3095(16)
N8 N9 1.3612(17)
N9 C3 1.3281(17)
N10 C4 1.3500(17)
N10 C5 1.3739(17)
N10 H10 0.90(2)
N11 C4 1.3318(17)
N11 N12 1.4069(17)
N11 H11 0.98(2)
N12 C5 1.3147(17)
N13 C4 1.3247(19)
N13 H13A 0.95(2)
N13 H13B 0.89(2)
N14 C5 1.3454(19)
N14 H14A 0.91(2)
N14 H14B 0.88(2)
O3 C6 1.407(3)
O3 H3 0.8400
C6 H6A 0.9800
C6 H6B 0.9800
C6 H6C 0.9800

loop_
_geom_torsion_atom_site_label_1
_geom_torsion_atom_site_label_2
_geom_torsion_atom_site_label_3
_geom_torsion_atom_site_label_4
_geom_torsion
C2 N2 N3 C1 0.17(13)
C2 N2 N3 C3 -178.64(11)
C3 N6 N7 N8 -0.05(14)
N6 N7 N8 N9 0.18(15)
N7 N8 N9 C3 -0.23(15)
C4 N11 N12 C5 -0.08(14)
C2 N1 C1 N4 179.95(14)
C2 N1 C1 N3 0.29(14)
N2 N3 C1 N4 -179.98(13)
C3 N3 C1 N4 -1.3(2)
N2 N3 C1 N1 -0.31(15)
C3 N3 C1 N1 178.38(12)
N3 N2 C2 N1 0.02(15)
N3 N2 C2 N5 180.00(11)
C1 N1 C2 N2 -0.20(16)
C1 N1 C2 N5 179.81(11)
O1 N5 C2 N2 176.05(12)
O2 N5 C2 N2 -4.39(18)
O1 N5 C2 N1 -3.97(18)
O2 N5 C2 N1 175.59(12)
N7 N6 C3 N9 -0.11(15)
N7 N6 C3 N3 -179.46(11)
N8 N9 C3 N6 0.21(15)
N8 N9 C3 N3 179.55(12)
C1 N3 C3 N6 179.12(12)
N2 N3 C3 N6 -2.30(18)
C1 N3 C3 N9 -0.2(2)
N2 N3 C3 N9 178.41(11)
N12 N11 C4 N13 -179.64(14)
N12 N11 C4 N10 0.17(15)
C5 N10 C4 N13 179.62(14)
C5 N10 C4 N11 -0.19(14)
N11 N12 C5 N14 -179.02(13)
N11 N12 C5 N10 -0.04(14)
C4 N10 C5 N12 0.15(15)
C4 N10 C5 N14 179.18(13)
